data_7103867
loop_
_publ_author_name
'Chen, Banglin'
'Fronczek, Frank R'
'Maverick, Andrew W'

_publ_section_title
;
 Solvent-dependent 4(4) square grid and 6(4).8(2) NbO frameworks formed
 by Cu(Pyac)2 (bis[3-(4-pyridyl)pentane-2,4-dionato]copper(II)).
;
_journal_issue 17
_journal_name_full 'Chemical communications (Cambridge, England)'
_journal_page_first 2166
_journal_page_last 2167
_journal_paper_doi 10.1039/b305457h
_journal_year 2003
_chemical_compound_source 'local laboratory'
_chemical_formula_moiety 'C20 H20 Cu N2 O4, 4(C4 H8 O)'
_chemical_formula_sum 'C36 H52 Cu N2 O8'
_chemical_formula_weight 704.34
_chemical_name_common
;Bis(3-(4-pyridyl)-2,4-pentanedionato)copper(ii),
tetrahydrofuran solvate
;
_chemical_name_systematic
;
Bis(3-(4-pyridyl)-2,4-pentanedionato)copper(II), tetrahydrofuran solvate
;
_space_group_IT_number 14
_symmetry_cell_setting monoclinic
_symmetry_space_group_name_Hall '-P 2ybc'
_symmetry_space_group_name_H-M 'P 1 21/c 1'
_atom_sites_solution_hydrogens geom
_atom_sites_solution_primary direct
_atom_sites_solution_secondary difmap
_audit_creation_method SHELXL-97
_cell_angle_alpha 90
_cell_angle_beta 93.881(15)
_cell_angle_gamma 90
_cell_formula_units_Z 2
_cell_length_a 9.301(4)
_cell_length_b 14.214(6)
_cell_length_c 14.281(8)
_cell_measurement_reflns_used 3335
_cell_measurement_temperature 230
_cell_measurement_theta_max 25.0
_cell_measurement_theta_min 2.5
_cell_volume 1883.7(15)
_computing_cell_refinement 'Denzo and Scalepack (Otwinowski & Minor, 1997)'
_computing_data_collection 'COLLECT (Nonius 1999)'
_computing_data_reduction 'Denzo and Scalepack (Otwinowski & Minor, 1997)'
_computing_molecular_graphics 'ORTEP-3 for Windows (Farrugia, 1997)'
_computing_publication_material 'SHELXL-97 (Sheldrick, 1997)'
_computing_structure_refinement 'SHELXL-97 (Sheldrick, 1997)'
_computing_structure_solution 'Direct_methods (SIR, Altomare, et al., 1994)'
_diffrn_ambient_temperature 230
_diffrn_measured_fraction_theta_full 0.997
_diffrn_measured_fraction_theta_max 0.997
_diffrn_measurement_device 'KappaCCD (with Oxford Cryostream)'
_diffrn_measurement_method ' \w scans with \k offsets'
_diffrn_radiation_monochromator graphite
_diffrn_radiation_source 'fine-focus sealed tube'
_diffrn_radiation_type MoK\a
_diffrn_radiation_wavelength 0.71073
_diffrn_reflns_av_R_equivalents 0.035
_diffrn_reflns_av_sigmaI/netI 0.0526
_diffrn_reflns_limit_h_max 11
_diffrn_reflns_limit_h_min -11
_diffrn_reflns_limit_k_max 16
_diffrn_reflns_limit_k_min -16
_diffrn_reflns_limit_l_max 16
_diffrn_reflns_limit_l_min -16
_diffrn_reflns_number 16634
_diffrn_reflns_theta_full 25.0
_diffrn_reflns_theta_max 25.0
_diffrn_reflns_theta_min 2.8
_diffrn_standards_decay_% <2
_diffrn_standards_number 0
_exptl_absorpt_coefficient_mu 0.629
_exptl_absorpt_correction_T_max 0.939
_exptl_absorpt_correction_T_min 0.869
_exptl_absorpt_correction_type multi-scan
_exptl_absorpt_process_details 'HKL Scalepack (Otwinowski & Minor 1997)'
_exptl_crystal_colour 'light blue'
_exptl_crystal_density_diffrn 1.242
_exptl_crystal_density_method 'not measured'
_exptl_crystal_description prism
_exptl_crystal_F_000 750
_exptl_crystal_size_max 0.20
_exptl_crystal_size_mid 0.15
_exptl_crystal_size_min 0.10
_refine_diff_density_max 0.66
_refine_diff_density_min -0.29
_refine_diff_density_rms 0.076
_refine_ls_extinction_method none
_refine_ls_goodness_of_fit_ref 1.031
_refine_ls_hydrogen_treatment constr
_refine_ls_matrix_type full
_refine_ls_number_parameters 203
_refine_ls_number_reflns 3304
_refine_ls_number_restraints 10
_refine_ls_restrained_S_all 1.040
_refine_ls_R_factor_all 0.097
_refine_ls_R_factor_gt 0.063
_refine_ls_shift/su_max 0.008
_refine_ls_shift/su_mean 0.001
_refine_ls_structure_factor_coef Fsqd
_refine_ls_weighting_details 'calc w=1/[\s^2^(Fo^2^)+(0.1255P)^2^+0.4599P] where P=(Fo^2^+2Fc^2^)/3'
_refine_ls_weighting_scheme calc
_refine_ls_wR_factor_gt 0.174
_refine_ls_wR_factor_ref 0.199
_reflns_number_gt 2239
_reflns_number_total 3304
_reflns_threshold_expression I>2\s(I)
_cod_duplicate_entry 7113853
_cod_data_source_file b305457h.txt
_cod_data_source_block BChen_compound_4
_cod_depositor_comments
;
The following automatic conversions were performed:
'_symmetry_cell_setting' value 'Monoclinic' changed to 'monoclinic'
according to '/home/saulius/struct/CIF-dictionaries/cif_core.dic'
dictionary named 'cif_core.dic' version 2.4.1 from 2010-06-29.

Automatic conversion script
Id: cif_fix_enum 1527 2010-12-29 10:47:43Z saulius 
;
_cod_original_sg_symbol_H-M 'P 21/c        '
_cod_database_code 7103867

loop_
_symmetry_equiv_pos_as_xyz
'x, y, z'
'-x, y+1/2, -z+1/2'
'-x, -y, -z'
'x, -y-1/2, z-1/2'

loop_
_atom_site_label
_atom_site_type_symbol
_atom_site_fract_x
_atom_site_fract_y
_atom_site_fract_z
_atom_site_U_iso_or_equiv
_atom_site_adp_type
_atom_site_occupancy
_atom_site_symmetry_multiplicity
_atom_site_calc_flag
_atom_site_refinement_flags
_atom_site_disorder_assembly
_atom_site_disorder_group
Cu1 Cu 0.5000 0.5000 0.5000 0.0467(3) Uani 1 2 d S . .
O1 O 0.6471(3) 0.4291(2) 0.43893(19) 0.0533(7) Uani 1 1 d . . .
O2 O 0.3499(3) 0.4325(2) 0.42571(19) 0.0538(7) Uani 1 1 d . . .
C2 C 0.6302(5) 0.3672(3) 0.3758(3) 0.0530(10) Uani 1 1 d . . .
C6 C 0.4949(4) 0.2599(3) 0.2611(3) 0.0502(10) Uani 1 1 d . . .
C4 C 0.3633(5) 0.3697(3) 0.3640(3) 0.0516(10) Uani 1 1 d . . .
C3 C 0.4962(5) 0.3346(3) 0.3359(3) 0.0499(10) Uani 1 1 d . . .
N1 N 0.4969(4) 0.1204(3) 0.1214(3) 0.0565(9) Uani 1 1 d . . .
C7 C 0.4937(7) 0.2815(4) 0.1683(3) 0.0733(15) Uani 1 1 d . . .
H7 H 0.4927 0.3455 0.1489 0.088 Uiso 1 1 calc R . .
C10 C 0.4984(6) 0.1658(4) 0.2831(4) 0.0740(14) Uani 1 1 d . . .
H10 H 0.5000 0.1461 0.3467 0.089 Uiso 1 1 calc R . .
C9 C 0.4996(7) 0.0998(4) 0.2116(4) 0.0775(15) Uani 1 1 d . . .
H9 H 0.5025 0.0352 0.2288 0.093 Uiso 1 1 calc R . .
C8 C 0.4940(7) 0.2100(4) 0.1020(3) 0.0769(15) Uani 1 1 d . . .
H8 H 0.4919 0.2278 0.0378 0.092 Uiso 1 1 calc R . .
C5 C 0.2237(5) 0.3325(4) 0.3191(4) 0.0734(14) Uani 1 1 d . . .
H5A H 0.1455 0.3455 0.3599 0.110 Uiso 1 1 calc R . .
H5B H 0.2316 0.2644 0.3099 0.110 Uiso 1 1 calc R . .
H5C H 0.2029 0.3632 0.2583 0.110 Uiso 1 1 calc R . .
C1 C 0.7684(5) 0.3264(4) 0.3439(4) 0.0734(14) Uani 1 1 d . . .
H1A H 0.8466 0.3720 0.3555 0.110 Uiso 1 1 calc R . .
H1B H 0.7566 0.3122 0.2767 0.110 Uiso 1 1 calc R . .
H1C H 0.7918 0.2684 0.3789 0.110 Uiso 1 1 calc R . .
C11 C 0.038(2) 0.1926(14) 0.0724(9) 0.201(6) Uani 1 1 d . . .
H11A H 0.0081 0.1881 0.0047 0.241 Uiso 1 1 calc R . .
H11B H 0.1073 0.2450 0.0827 0.241 Uiso 1 1 calc R . .
O3 O -0.081(2) 0.2037(13) 0.1262(11) 0.315(8) Uani 1 1 d . . .
C14 C -0.0840(18) 0.1209(14) 0.1874(16) 0.251(9) Uani 1 1 d . . .
H14A H -0.0739 0.1411 0.2539 0.301 Uiso 1 1 calc R . .
H14B H -0.1778 0.0884 0.1765 0.301 Uiso 1 1 calc R . .
C13 C 0.021(2) 0.0627(11) 0.1702(16) 0.248(8) Uani 1 1 d . . .
H13A H -0.0170 0.0024 0.1444 0.298 Uiso 1 1 calc R . .
H13B H 0.0833 0.0499 0.2279 0.298 Uiso 1 1 calc R . .
C12 C 0.095(2) 0.1088(17) 0.107(2) 0.316(15) Uani 1 1 d . . .
H12A H 0.1057 0.0662 0.0525 0.379 Uiso 1 1 calc R . .
H12B H 0.1933 0.1216 0.1350 0.379 Uiso 1 1 calc R . .
C15 C 0.694(3) 0.433(2) 0.0069(17) 0.182(3) Uiso 0.50 1 d PD A 1
C16 C 0.805(3) 0.4615(18) 0.091(2) 0.182(3) Uiso 0.50 1 d PD A 1
C17 C 0.833(3) 0.5652(17) 0.0833(18) 0.182(3) Uiso 0.50 1 d PD A 1
C18 C 0.774(3) 0.594(2) -0.0075(18) 0.182(3) Uiso 0.50 1 d PD A 1
C19 C 0.698(3) 0.5123(18) -0.062(2) 0.182(3) Uiso 0.50 1 d PD A 1
C20 C 0.731(3) 0.576(2) 0.0303(18) 0.182(3) Uiso 0.50 1 d PD B 2
C21 C 0.805(3) 0.5571(18) -0.0620(19) 0.182(3) Uiso 0.50 1 d PD B 2
C22 C 0.789(3) 0.4555(18) -0.0657(19) 0.182(3) Uiso 0.50 1 d PD B 2
C23 C 0.769(3) 0.412(2) 0.0232(18) 0.182(3) Uiso 0.50 1 d PD B 2
C24 C 0.726(3) 0.4908(17) 0.092(2) 0.182(3) Uiso 0.50 1 d PD B 2

loop_
_atom_site_aniso_label
_atom_site_aniso_U_11
_atom_site_aniso_U_22
_atom_site_aniso_U_33
_atom_site_aniso_U_23
_atom_site_aniso_U_13
_atom_site_aniso_U_12
Cu1 0.0545(4) 0.0437(4) 0.0425(4) -0.0034(3) 0.0079(3) -0.0012(3)
O1 0.0568(16) 0.0523(17) 0.0512(17) -0.0099(14) 0.0071(12) -0.0038(13)
O2 0.0578(16) 0.0528(18) 0.0515(17) -0.0091(14) 0.0081(12) -0.0019(13)
C2 0.066(3) 0.047(2) 0.047(2) 0.002(2) 0.0114(19) -0.0011(19)
C6 0.055(2) 0.046(2) 0.049(3) -0.003(2) 0.0056(17) 0.0000(18)
C4 0.058(2) 0.049(2) 0.048(2) 0.000(2) 0.0054(18) -0.0029(18)
C3 0.066(2) 0.042(2) 0.042(2) -0.0030(18) 0.0080(18) -0.0012(19)
N1 0.066(2) 0.051(2) 0.053(2) -0.0042(18) 0.0066(16) 0.0003(17)
C7 0.123(4) 0.048(3) 0.049(3) 0.001(2) 0.008(3) 0.002(3)
C10 0.118(4) 0.054(3) 0.050(3) 0.000(2) 0.008(3) -0.001(3)
C9 0.125(5) 0.043(3) 0.066(3) -0.005(2) 0.015(3) 0.002(3)
C8 0.124(4) 0.063(3) 0.045(3) -0.003(2) 0.012(3) 0.000(3)
C5 0.062(3) 0.080(4) 0.077(3) -0.025(3) 0.005(2) -0.003(2)
C1 0.062(3) 0.082(4) 0.077(3) -0.029(3) 0.011(2) 0.006(2)
C11 0.230(16) 0.226(16) 0.156(10) 0.010(11) 0.079(11) -0.071(13)
O3 0.342(19) 0.297(17) 0.316(16) 0.034(13) 0.105(14) 0.159(15)
C14 0.200(14) 0.209(17) 0.37(3) -0.018(16) 0.170(16) 0.027(12)
C13 0.240(18) 0.137(12) 0.37(3) 0.013(14) 0.067(17) 0.042(13)
C12 0.202(17) 0.23(2) 0.54(4) 0.00(2) 0.21(2) 0.057(16)

loop_
_atom_type_symbol
_atom_type_description
_atom_type_scat_dispersion_real
_atom_type_scat_dispersion_imag
_atom_type_scat_source
C C 0.0033 0.0016 'International Tables Vol C Tables 4.2.6.8 and 6.1.1.4'
H H 0.0000 0.0000 'International Tables Vol C Tables 4.2.6.8 and 6.1.1.4'
Cu Cu 0.3201 1.2651 'International Tables Vol C Tables 4.2.6.8 and 6.1.1.4'
N N 0.0061 0.0033 'International Tables Vol C Tables 4.2.6.8 and 6.1.1.4'
O O 0.0106 0.0060 'International Tables Vol C Tables 4.2.6.8 and 6.1.1.4'

loop_
_geom_angle_atom_site_label_1
_geom_angle_atom_site_label_2
_geom_angle_atom_site_label_3
_geom_angle
_geom_angle_site_symmetry_1
_geom_angle_site_symmetry_3
_geom_angle_publ_flag
O2 Cu1 O2 180 . 3_666 ?
O2 Cu1 O1 90.03(12) . . ?
O2 Cu1 O1 89.97(12) 3_666 . ?
O2 Cu1 O1 89.97(12) . 3_666 ?
O2 Cu1 O1 90.03(12) 3_666 3_666 ?
O1 Cu1 O1 180 . 3_666 ?
O2 Cu1 N1 90.04(13) . 2_655 ?
O2 Cu1 N1 89.96(13) 3_666 2_655 ?
O1 Cu1 N1 90.14(13) . 2_655 ?
O1 Cu1 N1 89.85(13) 3_666 2_655 ?
O2 Cu1 N1 89.96(13) . 4_566 ?
O2 Cu1 N1 90.04(13) 3_666 4_566 ?
O1 Cu1 N1 89.86(13) . 4_566 ?
O1 Cu1 N1 90.14(13) 3_666 4_566 ?
N1 Cu1 N1 180 2_655 4_566 ?
C2 O1 Cu1 128.5(3) . . ?
C4 O2 Cu1 128.7(3) . . ?
O1 C2 C3 125.5(4) . . ?
O1 C2 C1 114.6(4) . . ?
C3 C2 C1 119.9(4) . . ?
C7 C6 C10 116.2(4) . . ?
C7 C6 C3 122.1(4) . . ?
C10 C6 C3 121.7(4) . . ?
O2 C4 C3 125.0(4) . . ?
O2 C4 C5 115.0(4) . . ?
C3 C4 C5 120.0(4) . . ?
C2 C3 C4 122.2(4) . . ?
C2 C3 C6 118.8(4) . . ?
C4 C3 C6 119.0(4) . . ?
C8 N1 C9 115.0(4) . . ?
C8 N1 Cu1 122.4(3) . 2_645 ?
C9 N1 Cu1 122.6(3) . 2_645 ?
C6 C7 C8 119.9(5) . . ?
C6 C7 H7 120.0 . . ?
C8 C7 H7 120.1 . . ?
C6 C10 C9 119.5(4) . . ?
C6 C10 H10 120.3 . . ?
C9 C10 H10 120.3 . . ?
N1 C9 C10 124.6(5) . . ?
N1 C9 H9 117.7 . . ?
C10 C9 H9 117.7 . . ?
N1 C8 C7 124.8(5) . . ?
N1 C8 H8 117.6 . . ?
C7 C8 H8 117.6 . . ?
C4 C5 H5A 109.5 . . ?
C4 C5 H5B 109.5 . . ?
H5A C5 H5B 109.5 . . ?
C4 C5 H5C 109.5 . . ?
H5A C5 H5C 109.5 . . ?
H5B C5 H5C 109.5 . . ?
C2 C1 H1A 109.5 . . ?
C2 C1 H1B 109.5 . . ?
H1A C1 H1B 109.5 . . ?
C2 C1 H1C 109.5 . . ?
H1A C1 H1C 109.5 . . ?
H1B C1 H1C 109.5 . . ?
C12 C11 O3 101.8(13) . . ?
C12 C11 H11A 111.4 . . ?
O3 C11 H11A 111.4 . . ?
C12 C11 H11B 111.4 . . ?
O3 C11 H11B 111.4 . . ?
H11A C11 H11B 109.3 . . ?
C11 O3 C14 106.6(13) . . ?
C13 C14 O3 110.3(15) . . ?
C13 C14 H14A 109.6 . . ?
O3 C14 H14A 109.6 . . ?
C13 C14 H14B 109.6 . . ?
O3 C14 H14B 109.6 . . ?
H14A C14 H14B 108.1 . . ?
C14 C13 C12 103.9(16) . . ?
C14 C13 H13A 111.0 . . ?
C12 C13 H13A 111.0 . . ?
C14 C13 H13B 111.0 . . ?
C12 C13 H13B 111.0 . . ?
H13A C13 H13B 109.0 . . ?
C13 C12 C11 117.1(14) . . ?
C13 C12 H12A 108.0 . . ?
C11 C12 H12A 108.0 . . ?
C13 C12 H12B 108.0 . . ?
C11 C12 H12B 108.0 . . ?
H12A C12 H12B 107.3 . . ?
C19 C15 C16 105(2) . . ?
C17 C16 C15 108(2) . . ?
C18 C17 C16 107(2) . . ?
C17 C18 C19 112(2) . . ?
C15 C19 C18 105(2) . . ?
C24 C20 C21 113(2) . . ?
C22 C21 C20 99(2) . . ?
C23 C22 C21 115(2) . . ?
C22 C23 C24 107(2) . . ?
C20 C24 C23 101(2) . . ?

loop_
_geom_bond_atom_site_label_1
_geom_bond_atom_site_label_2
_geom_bond_distance
_geom_bond_site_symmetry_2
_geom_bond_publ_flag
Cu1 O2 1.947(3) . ?
Cu1 O2 1.947(3) 3_666 ?
Cu1 O1 1.952(3) . ?
Cu1 O1 1.952(3) 3_666 ?
Cu1 N1 2.437(4) 2_655 ?
Cu1 N1 2.437(4) 4_566 ?
O1 C2 1.262(5) . ?
O2 C4 1.267(5) . ?
C2 C3 1.413(6) . ?
C2 C1 1.508(6) . ?
C6 C7 1.360(6) . ?
C6 C10 1.373(6) . ?
C6 C3 1.506(6) . ?
C4 C3 1.416(6) . ?
C4 C5 1.505(6) . ?
N1 C8 1.304(6) . ?
N1 C9 1.319(6) . ?
N1 Cu1 2.438(4) 2_645 ?
C7 C8 1.390(7) . ?
C7 H7 0.9500 . ?
C10 C9 1.387(7) . ?
C10 H10 0.9500 . ?
C9 H9 0.9500 . ?
C8 H8 0.9500 . ?
C5 H5A 0.9800 . ?
C5 H5B 0.9800 . ?
C5 H5C 0.9800 . ?
C1 H1A 0.9800 . ?
C1 H1B 0.9800 . ?
C1 H1C 0.9800 . ?
C11 C12 1.38(2) . ?
C11 O3 1.396(17) . ?
C11 H11A 0.9900 . ?
C11 H11B 0.9900 . ?
O3 C14 1.467(19) . ?
C14 C13 1.319(18) . ?
C14 H14A 0.9900 . ?
C14 H14B 0.9900 . ?
C13 C12 1.35(2) . ?
C13 H13A 0.9900 . ?
C13 H13B 0.9900 . ?
C12 H12A 0.9900 . ?
C12 H12B 0.9900 . ?
C15 C19 1.50(2) . ?
C15 C16 1.58(2) . ?
C16 C17 1.50(2) . ?
C17 C18 1.43(2) . ?
C18 C19 1.55(2) . ?
C20 C24 1.50(2) . ?
C20 C21 1.55(2) . ?
C21 C22 1.45(2) . ?
C22 C23 1.44(2) . ?
C23 C24 1.56(2) . ?

loop_
_geom_torsion_atom_site_label_1
_geom_torsion_atom_site_label_2
_geom_torsion_atom_site_label_3
_geom_torsion_atom_site_label_4
_geom_torsion
_geom_torsion_site_symmetry_1
_geom_torsion_site_symmetry_2
_geom_torsion_site_symmetry_3
_geom_torsion_site_symmetry_4
_geom_torsion_publ_flag
O2 Cu1 O1 C2 1.0(3) . . . . ?
O2 Cu1 O1 C2 -179.0(3) 3_666 . . . ?
O1 Cu1 O1 C2 -112(10) 3_666 . . . ?
N1 Cu1 O1 C2 -89.0(3) 2_655 . . . ?
N1 Cu1 O1 C2 91.0(3) 4_566 . . . ?
O2 Cu1 O2 C4 -96(15) 3_666 . . . ?
O1 Cu1 O2 C4 -0.6(3) . . . . ?
O1 Cu1 O2 C4 179.4(3) 3_666 . . . ?
N1 Cu1 O2 C4 89.5(4) 2_655 . . . ?
N1 Cu1 O2 C4 -90.5(4) 4_566 . . . ?
Cu1 O1 C2 C3 -1.0(6) . . . . ?
Cu1 O1 C2 C1 179.8(3) . . . . ?
Cu1 O2 C4 C3 0.1(6) . . . . ?
Cu1 O2 C4 C5 -179.5(3) . . . . ?
O1 C2 C3 C4 0.1(7) . . . . ?
C1 C2 C3 C4 179.3(4) . . . . ?
O1 C2 C3 C6 -179.8(4) . . . . ?
C1 C2 C3 C6 -0.7(6) . . . . ?
O2 C4 C3 C2 0.3(7) . . . . ?
C5 C4 C3 C2 179.9(4) . . . . ?
O2 C4 C3 C6 -179.7(4) . . . . ?
C5 C4 C3 C6 -0.1(6) . . . . ?
C7 C6 C3 C2 -90.9(6) . . . . ?
C10 C6 C3 C2 87.5(5) . . . . ?
C7 C6 C3 C4 89.1(6) . . . . ?
C10 C6 C3 C4 -92.4(5) . . . . ?
C10 C6 C7 C8 0.9(8) . . . . ?
C3 C6 C7 C8 179.4(5) . . . . ?
C7 C6 C10 C9 -0.4(8) . . . . ?
C3 C6 C10 C9 -178.9(5) . . . . ?
C8 N1 C9 C10 0.5(8) . . . . ?
Cu1 N1 C9 C10 179.8(4) 2_645 . . . ?
C6 C10 C9 N1 -0.3(9) . . . . ?
C9 N1 C8 C7 0.1(9) . . . . ?
Cu1 N1 C8 C7 -179.3(5) 2_645 . . . ?
C6 C7 C8 N1 -0.8(9) . . . . ?
C12 C11 O3 C14 -1(2) . . . . ?
C11 O3 C14 C13 -2(3) . . . . ?
O3 C14 C13 C12 4(3) . . . . ?
C14 C13 C12 C11 -6(3) . . . . ?
O3 C11 C12 C13 5(3) . . . . ?
C19 C15 C16 C17 17(3) . . . . ?
C15 C16 C17 C18 -12(3) . . . . ?
C16 C17 C18 C19 3(3) . . . . ?
C16 C15 C19 C18 -15(3) . . . . ?
C17 C18 C19 C15 8(4) . . . . ?
C24 C20 C21 C22 21(3) . . . . ?
C20 C21 C22 C23 -22(3) . . . . ?
C21 C22 C23 C24 16(3) . . . . ?
C21 C20 C24 C23 -12(4) . . . . ?
C22 C23 C24 C20 -2(3) . . . . ?
